data_2023308
loop_
_publ_author_name
'Czapla, Zbigniew'
'Krawczyk, Monika K.'
'Kinzhybalo, Vasyl'

_publ_section_title
;
 Atypical phase transition, twinning and ferroelastic domain structure in
 bis(ethylenediammonium) tetrabromozincate(II) bromide,
 [NH<sub>3</sub>(CH<sub>2</sub>)<sub>2</sub>NH<sub>3</sub>]<sub>2</sub>[ZnBr<sub>4</sub>]Br<sub>2</sub>.
;
_journal_coeditor_code XK5110
_journal_issue 6
_journal_name_full 'Acta crystallographica Section B, Structural science, crystal engineering and materials'
_journal_page_first 738
_journal_page_last 745
_journal_paper_doi 10.1107/S2052520624009740
_journal_volume 80
_journal_year 2024
_chemical_formula_moiety 'Br4 Zn, 2(C2 H10 N2), 2Br'
_chemical_formula_sum 'C4 H20 Br6 N4 Zn'
_chemical_formula_weight 669.07
_space_group_crystal_system monoclinic
_space_group_IT_number 11
_space_group_name_Hall '-P 2yb'
_space_group_name_H-M_alt 'P 1 21/m 1'
_atom_sites_solution_hydrogens geom
_audit_creation_method SHELXL-2014/7
_cell_angle_alpha 90
_cell_angle_beta 93.16(3)
_cell_angle_gamma 90
_cell_formula_units_Z 2
_cell_length_a 6.438(3)
_cell_length_b 19.945(6)
_cell_length_c 6.726(3)
_cell_measurement_reflns_used 1964
_cell_measurement_temperature 290(2)
_cell_measurement_theta_max 28.0860
_cell_measurement_theta_min 3.0410
_cell_volume 862.3(6)
_computing_cell_refinement 'CrysAlisPro 1.171.41.89a (Rigaku OD, 2020)'
_computing_data_collection 'CrysAlisPro 1.171.41.89a (Rigaku OD, 2020)'
_computing_data_reduction 'CrysAlisPro 1.171.41.89a (Rigaku OD, 2020)'
_computing_structure_refinement 'SHELXL-2014/7 (Sheldrick, 2014)'
_diffrn_ambient_temperature 290(2)
_diffrn_measured_fraction_theta_full 0.996
_diffrn_measured_fraction_theta_max 0.864
_diffrn_measurement_device_type 'Xcalibur, Ruby, Gemini ultra'
_diffrn_measurement_method '\w scans'
_diffrn_radiation_type MoK\a
_diffrn_radiation_wavelength 0.71073
_diffrn_reflns_av_R_equivalents 0.0416
_diffrn_reflns_av_unetI/netI 0.0699
_diffrn_reflns_Laue_measured_fraction_full 0.996
_diffrn_reflns_Laue_measured_fraction_max 0.864
_diffrn_reflns_limit_h_max 8
_diffrn_reflns_limit_h_min -5
_diffrn_reflns_limit_k_max 16
_diffrn_reflns_limit_k_min -25
_diffrn_reflns_limit_l_max 8
_diffrn_reflns_limit_l_min -6
_diffrn_reflns_number 3952
_diffrn_reflns_point_group_measured_fraction_full 0.996
_diffrn_reflns_point_group_measured_fraction_max 0.864
_diffrn_reflns_theta_full 25.500
_diffrn_reflns_theta_max 28.961
_diffrn_reflns_theta_min 3.169
_diffrn_source 'fine-focus sealed X-ray tube'
_exptl_absorpt_coefficient_mu 15.306
_exptl_absorpt_correction_T_max 0.315
_exptl_absorpt_correction_T_min 0.126
_exptl_absorpt_correction_type analytical
_exptl_absorpt_process_details
;
CrysAlisPro 1.171.41.89a (Rigaku Oxford Diffraction, 2020)
Analytical numeric absorption correction using a multifaceted crystal
model based on expressions derived by R.C. Clark & J.S. Reid.
(Clark, R. C. & Reid, J. S. (1995). Acta Cryst. A51, 887-897)
Empirical absorption correction using spherical harmonics,
implemented in SCALE3 ABSPACK scaling algorithm.
;
_exptl_crystal_colour colourless
_exptl_crystal_density_diffrn 2.577
_exptl_crystal_description plate
_exptl_crystal_F_000 624
_exptl_crystal_size_max 0.240
_exptl_crystal_size_mid 0.200
_exptl_crystal_size_min 0.100
_refine_diff_density_max 0.839
_refine_diff_density_min -0.868
_refine_diff_density_rms 0.205
_refine_ls_extinction_coef 0.0041(2)
_refine_ls_extinction_expression Fc^*^=kFc[1+0.001xFc^2^\l^3^/sin(2\q)]^-1/4^
_refine_ls_extinction_method 'SHELXL-2014/7 (Sheldrick 2014'
_refine_ls_goodness_of_fit_ref 0.997
_refine_ls_hydrogen_treatment constr
_refine_ls_matrix_type full
_refine_ls_number_parameters 76
_refine_ls_number_reflns 2031
_refine_ls_number_restraints 0
_refine_ls_restrained_S_all 0.997
_refine_ls_R_factor_all 0.0680
_refine_ls_R_factor_gt 0.0421
_refine_ls_shift/su_max 0.001
_refine_ls_shift/su_mean 0.000
_refine_ls_structure_factor_coef Fsqd
_refine_ls_weighting_details 'w=1/[\s^2^(Fo^2^)+(0.0144P)^2^] where P=(Fo^2^+2Fc^2^)/3'
_refine_ls_weighting_scheme calc
_refine_ls_wR_factor_gt 0.0567
_refine_ls_wR_factor_ref 0.0638
_reflns_Friedel_coverage 0.000
_reflns_number_gt 1526
_reflns_number_total 2031
_reflns_threshold_expression 'I > 2\s(I)'
_cod_data_source_file xk5110sup1.cif
_cod_data_source_block 290K
_cod_depositor_comments 'Adding full bibliography for 2023307--2023308.cif.'
_cod_original_sg_symbol_H-M 'P 21/m'
_cod_database_code 2023308
_cod_database_fobs_code 2023308
_shelx_shelxl_version_number 2014/7
_shelx_space_group_comment
;
The symmetry employed for this shelxl refinement is uniquely defined
by the following loop, which should always be used as a source of
symmetry information in preference to the above space-group names.
They are only intended as comments.
;
_shelx_estimated_absorpt_t_min 0.120
_shelx_estimated_absorpt_t_max 0.310

loop_
_space_group_symop_operation_xyz
'x, y, z'
'-x, y+1/2, -z'
'-x, -y, -z'
'x, -y-1/2, z'

loop_
_atom_site_label
_atom_site_type_symbol
_atom_site_fract_x
_atom_site_fract_y
_atom_site_fract_z
_atom_site_U_iso_or_equiv
_atom_site_adp_type
_atom_site_occupancy
_atom_site_site_symmetry_order
_atom_site_calc_flag
_atom_site_refinement_flags_posn
_atom_site_refinement_flags_adp
_atom_site_refinement_flags_occupancy
_atom_site_disorder_assembly
_atom_site_disorder_group
Br1 Br 0.71190(12) 0.2500 -0.26937(11) 0.0404(2) Uani 1 2 d S T P . .
Br2 Br 0.79606(8) 0.14414(3) 0.21795(9) 0.03679(18) Uani 1 1 d . . . . .
Br3 Br 0.30046(10) 0.2500 0.14273(11) 0.0320(2) Uani 1 2 d S T P . .
Br4 Br 0.73017(7) 0.48847(3) 0.70126(8) 0.03080(17) Uani 1 1 d . . . . .
Zn1 Zn 0.67575(12) 0.2500 0.08672(12) 0.0269(2) Uani 1 2 d S T P . .
N1 N 0.2340(6) 0.4725(2) 0.8120(6) 0.0321(11) Uani 1 1 d . . . . .
H1A H 0.3338 0.4856 0.7343 0.039 Uiso 1 1 calc R U . . .
H1B H 0.2491 0.4933 0.9288 0.039 Uiso 1 1 calc R U . . .
H1C H 0.1103 0.4826 0.7540 0.039 Uiso 1 1 calc R U . . .
N2 N 0.3715(7) 0.3626(2) 0.5135(7) 0.0418(12) Uani 1 1 d . . . . .
H2A H 0.3457 0.3336 0.4147 0.050 Uiso 1 1 calc R U . . .
H2B H 0.4924 0.3525 0.5771 0.050 Uiso 1 1 calc R U . . .
H2C H 0.3777 0.4039 0.4641 0.050 Uiso 1 1 calc R U . . .
C1 C 0.2483(8) 0.3989(3) 0.8434(8) 0.0333(13) Uani 1 1 d . . . . .
H1D H 0.1503 0.3858 0.9407 0.040 Uiso 1 1 calc R U . . .
H1E H 0.3870 0.3879 0.8975 0.040 Uiso 1 1 calc R U . . .
C2 C 0.2036(8) 0.3590(3) 0.6540(8) 0.0374(14) Uani 1 1 d . . . . .
H2D H 0.1816 0.3125 0.6888 0.045 Uiso 1 1 calc R U . . .
H2E H 0.0759 0.3755 0.5880 0.045 Uiso 1 1 calc R U . . .

loop_
_atom_site_aniso_label
_atom_site_aniso_U_11
_atom_site_aniso_U_22
_atom_site_aniso_U_33
_atom_site_aniso_U_23
_atom_site_aniso_U_13
_atom_site_aniso_U_12
Br1 0.0474(5) 0.0496(6) 0.0245(4) 0.000 0.0055(3) 0.000
Br2 0.0416(3) 0.0273(3) 0.0417(4) 0.0066(3) 0.0045(2) 0.0062(2)
Br3 0.0280(4) 0.0327(5) 0.0354(5) 0.000 0.0031(3) 0.000
Br4 0.0259(3) 0.0388(4) 0.0274(3) 0.0004(3) -0.0016(2) 0.0004(2)
Zn1 0.0316(5) 0.0234(5) 0.0258(5) 0.000 0.0028(3) 0.000
N1 0.028(2) 0.041(3) 0.028(3) -0.004(2) 0.0024(18) 0.001(2)
N2 0.062(3) 0.032(3) 0.032(3) -0.005(2) 0.009(2) 0.005(2)
C1 0.037(3) 0.032(3) 0.031(3) 0.007(3) 0.006(2) 0.003(3)
C2 0.040(3) 0.032(3) 0.041(4) -0.003(3) 0.005(3) -0.007(3)

loop_
_atom_type_symbol
_atom_type_description
_atom_type_scat_dispersion_real
_atom_type_scat_dispersion_imag
_atom_type_scat_source
C C 0.0033 0.0016 'International Tables Vol C Tables 4.2.6.8 and 6.1.1.4'
H H 0.0000 0.0000 'International Tables Vol C Tables 4.2.6.8 and 6.1.1.4'
N N 0.0061 0.0033 'International Tables Vol C Tables 4.2.6.8 and 6.1.1.4'
Zn Zn 0.2839 1.4301 'International Tables Vol C Tables 4.2.6.8 and 6.1.1.4'
Br Br -0.2901 2.4595 'International Tables Vol C Tables 4.2.6.8 and 6.1.1.4'

loop_
_geom_angle_atom_site_label_1
_geom_angle_atom_site_label_2
_geom_angle_atom_site_label_3
_geom_angle
_geom_angle_site_symmetry_1
_geom_angle_site_symmetry_3
_geom_angle_publ_flag
Br2 Zn1 Br2 123.19(5) . 4_565 ?
Br2 Zn1 Br1 108.50(3) . . ?
Br2 Zn1 Br1 108.50(3) 4_565 . ?
Br2 Zn1 Br3 104.06(3) . . ?
Br2 Zn1 Br3 104.06(3) 4_565 . ?
Br1 Zn1 Br3 107.45(5) . . ?
C1 N1 H1A 109.5 . . ?
C1 N1 H1B 109.5 . . ?
H1A N1 H1B 109.5 . . ?
C1 N1 H1C 109.5 . . ?
H1A N1 H1C 109.5 . . ?
H1B N1 H1C 109.5 . . ?
C2 N2 H2A 109.5 . . ?
C2 N2 H2B 109.5 . . ?
H2A N2 H2B 109.5 . . ?
C2 N2 H2C 109.5 . . ?
H2A N2 H2C 109.5 . . ?
H2B N2 H2C 109.5 . . ?
N1 C1 C2 113.1(4) . . ?
N1 C1 H1D 109.0 . . ?
C2 C1 H1D 109.0 . . ?
N1 C1 H1E 109.0 . . ?
C2 C1 H1E 109.0 . . ?
H1D C1 H1E 107.8 . . ?
N2 C2 C1 113.6(4) . . ?
N2 C2 H2D 108.8 . . ?
C1 C2 H2D 108.8 . . ?
N2 C2 H2E 108.8 . . ?
C1 C2 H2E 108.8 . . ?
H2D C2 H2E 107.7 . . ?

loop_
_geom_bond_atom_site_label_1
_geom_bond_atom_site_label_2
_geom_bond_distance
_geom_bond_site_symmetry_2
_geom_bond_publ_flag
Br1 Zn1 2.4191(16) . ?
Br2 Zn1 2.4004(9) . ?
Br3 Zn1 2.4657(15) . ?
Zn1 Br2 2.4004(9) 4_565 ?
N1 C1 1.484(6) . ?
N1 H1A 0.8900 . ?
N1 H1B 0.8900 . ?
N1 H1C 0.8900 . ?
N2 C2 1.476(7) . ?
N2 H2A 0.8900 . ?
N2 H2B 0.8900 . ?
N2 H2C 0.8900 . ?
C1 C2 1.516(7) . ?
C1 H1D 0.9700 . ?
C1 H1E 0.9700 . ?
C2 H2D 0.9700 . ?
C2 H2E 0.9700 . ?

loop_
_geom_hbond_atom_site_label_D
_geom_hbond_atom_site_label_H
_geom_hbond_atom_site_label_A
_geom_hbond_distance_DH
_geom_hbond_distance_HA
_geom_hbond_distance_DA
_geom_hbond_angle_DHA
_geom_hbond_site_symmetry_A
N1 H1A Br4 0.89 2.57 3.335(4) 144.0 .
N1 H1A Br4 0.89 2.98 3.559(4) 124.3 3_666
N1 H1B Br4 0.89 2.51 3.361(4) 160.1 3_667
N1 H1C Br4 0.89 2.46 3.303(4) 159.1 1_455
N2 H2A Br3 0.89 2.48 3.368(5) 175.8 .
N2 H2B Br1 0.89 2.66 3.409(5) 142.4 1_556
N2 H2C Br4 0.89 3.18 3.593(5) 110.4 .
N2 H2C Br4 0.89 2.50 3.352(5) 160.8 3_666
C1 H1D Br2 0.97 3.08 4.046(6) 172.3 4_466
C2 H2E Br2 0.97 3.02 3.826(6) 141.8 4_465
C2 H2E Br4 0.97 3.29 4.021(6) 134.0 1_455

loop_
_geom_torsion_atom_site_label_1
_geom_torsion_atom_site_label_2
_geom_torsion_atom_site_label_3
_geom_torsion_atom_site_label_4
_geom_torsion
_geom_torsion_site_symmetry_1
_geom_torsion_site_symmetry_2
_geom_torsion_site_symmetry_3
_geom_torsion_site_symmetry_4
_geom_torsion_publ_flag
N1 C1 C2 N2 72.5(6) . . . . ?
